data_7025175
loop_
_publ_author_name
'Mart\'inez Belmonte, Marta'
'Wezenberg, Sander J.'
'Haak, Robert M.'
'Anselmo, Daniele'
'Escudero-Ad\'an, Eduardo C'
'Benet-Buchholz, Jordi'
'Kleij, Arjan W.'

_publ_section_title
;
 Self-assembly of Zn(salphen) complexes: steric regulation, stability
 studies and crystallographic analysis revealing an unexpected dimeric
 3,3'-t-Bu-substituted Zn(salphen) complex.
;
_journal_issue 19
_journal_name_full 'Dalton transactions (Cambridge, England : 2003)'
_journal_page_first 4541
_journal_page_last 4550
_journal_paper_doi 10.1039/b925560e
_journal_volume 39
_journal_year 2010
_chemical_formula_sum 'C60 H66 N6 O4 Zn2'
_chemical_formula_weight 1065.93
_chemical_name_systematic
;
?
;
_space_group_IT_number 2
_symmetry_cell_setting triclinic
_symmetry_space_group_name_Hall '-P 1'
_symmetry_space_group_name_H-M 'P -1'
_atom_sites_solution_hydrogens geom
_atom_sites_solution_primary direct
_atom_sites_solution_secondary difmap
_audit_creation_method SHELXL-97
_cell_angle_alpha 114.879(2)
_cell_angle_beta 97.484(3)
_cell_angle_gamma 105.221(2)
_cell_formula_units_Z 1
_cell_length_a 10.2145(13)
_cell_length_b 12.2716(7)
_cell_length_c 12.7552(8)
_cell_measurement_reflns_used 9908
_cell_measurement_temperature 100(2)
_cell_measurement_theta_max 35.01
_cell_measurement_theta_min 2.76
_cell_volume 1345.6(2)
_computing_cell_refinement 'Bruker APEX2 v2009.1-0'
_computing_data_collection 'Bruker APEX2 v2009.1-0'
_computing_data_reduction 'Bruker SAINT V7.60A'
_computing_molecular_graphics 'Bruker SHELXTL'
_computing_publication_material 'Bruker SHELXTL'
_computing_structure_refinement 'SHELXS-97 (Sheldrick, 2008)'
_computing_structure_solution 'SHELXS-97 (Sheldrick, 2008)'
_diffrn_ambient_temperature 100(2)
_diffrn_detector_area_resol_mean 512
_diffrn_detector_type '4K CCD area detector APEX II'
_diffrn_measured_fraction_theta_full 0.909
_diffrn_measured_fraction_theta_max 0.909
_diffrn_measurement_device_type 'Kappa 4-axis goniometer bruker-nonius'
_diffrn_measurement_method
;
Fullsphere data collection, phi and omega scans
;
_diffrn_measurement_specimen_support 'magnetic support whith 10 micron nylon fiber cryoloop'
_diffrn_radiation_monochromator 'Multilayer Montel 200 mirrors'
_diffrn_radiation_type MoK\a
_diffrn_radiation_wavelength 0.71073
_diffrn_reflns_av_R_equivalents 0.0204
_diffrn_reflns_av_sigmaI/netI 0.0242
_diffrn_reflns_limit_h_max 15
_diffrn_reflns_limit_h_min -16
_diffrn_reflns_limit_k_max 19
_diffrn_reflns_limit_k_min -19
_diffrn_reflns_limit_l_max 20
_diffrn_reflns_limit_l_min -20
_diffrn_reflns_number 25611
_diffrn_reflns_theta_full 34.98
_diffrn_reflns_theta_max 34.98
_diffrn_reflns_theta_min 2.75
_diffrn_source 'rotating anode X-ray tube'
_diffrn_source_current 70
_diffrn_source_power 50
_diffrn_source_size '3 mm x 0.3 mm fine focus'
_diffrn_source_type 'Bruker-Nonius FR 591'
_exptl_absorpt_coefficient_mu 0.944
_exptl_absorpt_correction_T_max 1.0
_exptl_absorpt_correction_T_min 0.7860
_exptl_absorpt_correction_type empirical
_exptl_absorpt_process_details
;
SADABS Version 2008/1 Bruker-Nonius
Blessing, Acta Cryst. (1995) A51 33-38
;
_exptl_crystal_colour yellow
_exptl_crystal_density_diffrn 1.315
_exptl_crystal_density_method 'not measured'
_exptl_crystal_description BLOCK
_exptl_crystal_F_000 560
_exptl_crystal_size_max 0.60
_exptl_crystal_size_mid 0.40
_exptl_crystal_size_min 0.30
_refine_diff_density_max 0.536
_refine_diff_density_min -0.435
_refine_diff_density_rms 0.062
_refine_ls_extinction_method none
_refine_ls_goodness_of_fit_ref 1.028
_refine_ls_hydrogen_treatment noref
_refine_ls_matrix_type full
_refine_ls_number_parameters 332
_refine_ls_number_reflns 10750
_refine_ls_number_restraints 0
_refine_ls_restrained_S_all 1.028
_refine_ls_R_factor_all 0.0305
_refine_ls_R_factor_gt 0.0267
_refine_ls_shift/su_max 0.004
_refine_ls_shift/su_mean 0.000
_refine_ls_structure_factor_coef Fsqd
_refine_ls_weighting_details 'calc w=1/[\s^2^(Fo^2^)+(0.0407P)^2^+0.3841P] where P=(Fo^2^+2Fc^2^)/3'
_refine_ls_weighting_scheme calc
_refine_ls_wR_factor_gt 0.0728
_refine_ls_wR_factor_ref 0.0752
_reflns_number_gt 9839
_reflns_number_total 10750
_reflns_threshold_expression >2sigma(I)
_cod_data_source_file b925560e.txt
_cod_data_source_block awk539_01_p-1
_cod_depositor_comments
;
The following automatic conversions were performed:
'_diffrn_measurement_specimen_suppport' tag replaced with
'_diffrn_measurement_specimen_support'.

Automatic conversion script
Id: cif_correct_tags 1440 2010-10-19 06:21:57Z saulius 

The following automatic conversions were performed:

'_symmetry_cell_setting' value 'Triclinic' changed to 'triclinic'
according to /home/saulius/struct/CIF-dictionaries/cif_core.dic
dictionary named 'cif_core.dic' version 2.4.2 from 2011-04-26.

Automatic conversion script
Id: cif_fix_values 1891 2012-01-12 08:04:46Z andrius 
;
_cod_original_sg_symbol_H-M P-1
_cod_database_code 7025175

loop_
_symmetry_equiv_pos_as_xyz
'x, y, z'
'-x, -y, -z'

loop_
_atom_site_label
_atom_site_type_symbol
_atom_site_fract_x
_atom_site_fract_y
_atom_site_fract_z
_atom_site_U_iso_or_equiv
_atom_site_adp_type
_atom_site_occupancy
_atom_site_symmetry_multiplicity
_atom_site_calc_flag
_atom_site_refinement_flags
C1 C 0.64135(9) 0.09939(7) 0.84594(7) 0.01367(13) Uani 1 1 d .
C2 C 0.64156(9) 0.20616(7) 0.95319(7) 0.01513(14) Uani 1 1 d .
C3 C 0.58069(11) 0.30435(8) 0.94350(7) 0.01827(16) Uani 1 1 d .
C4 C 0.58590(16) 0.40621(11) 1.06763(9) 0.0332(3) Uani 1 1 d .
H4A H 0.5445 0.4663 1.0584 0.050 Uiso 1 1 calc R
H4B H 0.6842 0.4531 1.1166 0.050 Uiso 1 1 calc R
H4C H 0.5324 0.3644 1.1072 0.050 Uiso 1 1 calc R
C5 C 0.66815(13) 0.37187(10) 0.88450(10) 0.0270(2) Uani 1 1 d .
H5A H 0.6636 0.3082 0.8040 0.041 Uiso 1 1 calc R
H5B H 0.7665 0.4155 0.9336 0.041 Uiso 1 1 calc R
H5C H 0.6301 0.4350 0.8783 0.041 Uiso 1 1 calc R
C6 C 0.42449(12) 0.23915(10) 0.86942(10) 0.0262(2) Uani 1 1 d .
H6A H 0.3694 0.1973 0.9083 0.039 Uiso 1 1 calc R
H6B H 0.4166 0.1748 0.7882 0.039 Uiso 1 1 calc R
H6C H 0.3883 0.3039 0.8648 0.039 Uiso 1 1 calc R
C7 C 0.70091(10) 0.21950(8) 1.06397(7) 0.01583(14) Uani 1 1 d .
H7 H 0.6990 0.2897 1.1337 0.019 Uiso 1 1 calc R
C8 C 0.76409(9) 0.13629(8) 1.08087(7) 0.01402(13) Uani 1 1 d .
C9 C 0.82166(9) 0.16083(8) 1.20915(7) 0.01510(13) Uani 1 1 d .
C10 C 0.90683(10) 0.07499(9) 1.21141(8) 0.01978(16) Uani 1 1 d .
H10A H 0.9460 0.0962 1.2948 0.030 Uiso 1 1 calc R
H10B H 0.9839 0.0894 1.1748 0.030 Uiso 1 1 calc R
H10C H 0.8448 -0.0153 1.1661 0.030 Uiso 1 1 calc R
C11 C 0.69734(11) 0.13201(10) 1.26084(9) 0.02281(17) Uani 1 1 d .
H11A H 0.6448 0.1890 1.2634 0.034 Uiso 1 1 calc R
H11B H 0.7330 0.1461 1.3424 0.034 Uiso 1 1 calc R
H11C H 0.6347 0.0425 1.2098 0.034 Uiso 1 1 calc R
C12 C 0.91809(10) 0.30228(8) 1.29051(8) 0.01968(16) Uani 1 1 d .
H12A H 0.8637 0.3582 1.2945 0.030 Uiso 1 1 calc R
H12B H 0.9966 0.3229 1.2573 0.030 Uiso 1 1 calc R
H12C H 0.9552 0.3156 1.3715 0.030 Uiso 1 1 calc R
C13 C 0.76186(9) 0.03308(8) 0.97836(7) 0.01472(13) Uani 1 1 d .
H13 H 0.8018 -0.0258 0.9860 0.018 Uiso 1 1 calc R
C14 C 0.70141(9) 0.01201(7) 0.86121(7) 0.01392(13) Uani 1 1 d .
C15 C 0.69779(9) -0.10429(7) 0.76314(7) 0.01444(13) Uani 1 1 d .
H15 H 0.7357 -0.1583 0.7830 0.017 Uiso 1 1 calc R
C16 C 0.63934(9) -0.26415(7) 0.56167(7) 0.01425(13) Uani 1 1 d .
C17 C 0.73714(10) -0.32261(8) 0.57013(8) 0.01753(15) Uani 1 1 d .
H17 H 0.8173 -0.2796 0.6380 0.021 Uiso 1 1 calc R
C18 C 0.71741(11) -0.44415(9) 0.47903(8) 0.01969(16) Uani 1 1 d .
H18 H 0.7840 -0.4841 0.4850 0.024 Uiso 1 1 calc R
C19 C 0.60001(11) -0.50749(8) 0.37880(8) 0.02052(16) Uani 1 1 d .
H19 H 0.5862 -0.5911 0.3177 0.025 Uiso 1 1 calc R
C20 C 0.50328(11) -0.44890(8) 0.36792(8) 0.01893(15) Uani 1 1 d .
H20 H 0.4248 -0.4914 0.2987 0.023 Uiso 1 1 calc R
C21 C 0.52216(9) -0.32711(7) 0.45927(7) 0.01506(13) Uani 1 1 d .
C22 C 0.29826(10) -0.31651(8) 0.40504(8) 0.01726(15) Uani 1 1 d .
H22 H 0.2641 -0.4077 0.3668 0.021 Uiso 1 1 calc R
C23 C 0.87780(10) 0.07633(9) 0.57944(9) 0.02016(16) Uani 1 1 d .
H23 H 0.8559 -0.0123 0.5559 0.024 Uiso 1 1 calc R
C24 C 1.01685(10) 0.15878(10) 0.63270(10) 0.02464(18) Uani 1 1 d .
H24 H 1.0887 0.1258 0.6445 0.030 Uiso 1 1 calc R
C25 C 1.05284(11) 0.28998(11) 0.66932(10) 0.02608(19) Uani 1 1 d .
H25 H 1.1486 0.3458 0.7031 0.031 Uiso 1 1 calc R
C26 C 0.94629(10) 0.33667(9) 0.65542(9) 0.02299(18) Uani 1 1 d .
H26 H 0.9698 0.4261 0.6827 0.028 Uiso 1 1 calc R
C27 C 0.80320(9) 0.25513(8) 0.60176(8) 0.01661(14) Uani 1 1 d .
C28 C 0.76814(9) 0.12088(8) 0.55945(7) 0.01492(13) Uani 1 1 d .
N1 N 0.64721(8) -0.14258(6) 0.64922(6) 0.01423(12) Uani 1 1 d .
N2 N 0.43161(8) -0.25752(7) 0.45888(6) 0.01500(12) Uani 1 1 d .
O1 O 0.58622(7) 0.08572(6) 0.74139(5) 0.01658(11) Uani 1 1 d .
O2 O 0.63733(7) 0.03678(6) 0.50240(5) 0.01425(10) Uani 1 1 d .
Zn1 Zn 0.532628(10) -0.059270(8) 0.580420(8) 0.01255(3) Uani 1 1 d .
C1N C 0.12474(13) 0.29269(11) 0.04839(10) 0.0278(2) Uani 1 1 d .
N1N N 0.20370(14) 0.30378(13) 0.12674(12) 0.0422(3) Uani 1 1 d .
C2N C 0.02321(16) 0.27669(16) -0.05292(14) 0.0448(4) Uani 1 1 d .
H2N1 H -0.0073 0.1883 -0.1180 0.067 Uiso 1 1 calc R
H2N2 H 0.0672 0.3362 -0.0814 0.067 Uiso 1 1 calc R
H2N3 H -0.0587 0.2948 -0.0277 0.067 Uiso 1 1 calc R

loop_
_atom_site_aniso_label
_atom_site_aniso_U_11
_atom_site_aniso_U_22
_atom_site_aniso_U_33
_atom_site_aniso_U_23
_atom_site_aniso_U_13
_atom_site_aniso_U_12
C1 0.0166(3) 0.0120(3) 0.0110(3) 0.0046(2) 0.0022(2) 0.0051(2)
C2 0.0210(4) 0.0128(3) 0.0109(3) 0.0045(2) 0.0027(3) 0.0078(3)
C3 0.0289(4) 0.0147(3) 0.0115(3) 0.0047(3) 0.0027(3) 0.0120(3)
C4 0.0615(8) 0.0271(5) 0.0142(4) 0.0051(3) 0.0047(4) 0.0312(5)
C5 0.0378(6) 0.0187(4) 0.0274(5) 0.0138(3) 0.0070(4) 0.0103(4)
C6 0.0276(5) 0.0233(4) 0.0270(5) 0.0089(4) 0.0032(4) 0.0152(4)
C7 0.0219(4) 0.0145(3) 0.0107(3) 0.0045(2) 0.0032(3) 0.0089(3)
C8 0.0167(3) 0.0141(3) 0.0108(3) 0.0053(2) 0.0026(2) 0.0064(2)
C9 0.0176(3) 0.0154(3) 0.0109(3) 0.0056(2) 0.0018(2) 0.0059(3)
C10 0.0227(4) 0.0195(3) 0.0163(3) 0.0081(3) 0.0004(3) 0.0093(3)
C11 0.0231(4) 0.0304(4) 0.0198(4) 0.0153(3) 0.0083(3) 0.0097(3)
C12 0.0215(4) 0.0168(3) 0.0148(3) 0.0040(3) 0.0000(3) 0.0062(3)
C13 0.0176(3) 0.0138(3) 0.0118(3) 0.0052(2) 0.0020(2) 0.0068(2)
C14 0.0171(3) 0.0126(3) 0.0106(3) 0.0041(2) 0.0022(2) 0.0062(2)
C15 0.0167(3) 0.0133(3) 0.0118(3) 0.0044(2) 0.0025(2) 0.0065(2)
C16 0.0178(3) 0.0123(3) 0.0110(3) 0.0042(2) 0.0037(2) 0.0053(2)
C17 0.0208(4) 0.0160(3) 0.0146(3) 0.0050(3) 0.0047(3) 0.0085(3)
C18 0.0273(4) 0.0172(3) 0.0164(3) 0.0063(3) 0.0080(3) 0.0122(3)
C19 0.0312(5) 0.0147(3) 0.0139(3) 0.0039(3) 0.0066(3) 0.0101(3)
C20 0.0263(4) 0.0138(3) 0.0120(3) 0.0029(3) 0.0029(3) 0.0067(3)
C21 0.0197(3) 0.0123(3) 0.0112(3) 0.0044(2) 0.0031(3) 0.0050(3)
C22 0.0191(4) 0.0139(3) 0.0141(3) 0.0055(3) 0.0009(3) 0.0024(3)
C23 0.0164(4) 0.0218(4) 0.0201(4) 0.0082(3) 0.0039(3) 0.0071(3)
C24 0.0159(4) 0.0295(4) 0.0248(4) 0.0107(4) 0.0034(3) 0.0073(3)
C25 0.0156(4) 0.0283(4) 0.0270(4) 0.0118(4) 0.0008(3) 0.0013(3)
C26 0.0181(4) 0.0206(4) 0.0229(4) 0.0098(3) -0.0004(3) -0.0005(3)
C27 0.0156(3) 0.0157(3) 0.0145(3) 0.0067(3) 0.0010(3) 0.0018(3)
C28 0.0148(3) 0.0163(3) 0.0115(3) 0.0060(2) 0.0030(2) 0.0035(2)
N1 0.0168(3) 0.0118(2) 0.0110(3) 0.0030(2) 0.0023(2) 0.0052(2)
N2 0.0179(3) 0.0131(3) 0.0115(3) 0.0048(2) 0.0017(2) 0.0045(2)
O1 0.0244(3) 0.0143(2) 0.0094(2) 0.00435(19) 0.0014(2) 0.0081(2)
O2 0.0142(2) 0.0137(2) 0.0121(2) 0.00546(19) 0.00149(19) 0.00291(19)
Zn1 0.01531(5) 0.01072(4) 0.00924(4) 0.00383(3) 0.00131(3) 0.00359(3)
C1N 0.0283(5) 0.0275(4) 0.0272(5) 0.0150(4) 0.0079(4) 0.0059(4)
N1N 0.0406(6) 0.0439(6) 0.0414(6) 0.0260(5) 0.0018(5) 0.0086(5)
C2N 0.0343(6) 0.0555(8) 0.0403(7) 0.0319(7) -0.0032(5) 0.0005(6)

loop_
_atom_type_symbol
_atom_type_description
_atom_type_scat_dispersion_real
_atom_type_scat_dispersion_imag
_atom_type_scat_source
C C 0.0033 0.0016 'International Tables Vol C Tables 4.2.6.8 and 6.1.1.4'
H H 0.0000 0.0000 'International Tables Vol C Tables 4.2.6.8 and 6.1.1.4'
N N 0.0061 0.0033 'International Tables Vol C Tables 4.2.6.8 and 6.1.1.4'
O O 0.0106 0.0060 'International Tables Vol C Tables 4.2.6.8 and 6.1.1.4'
Zn Zn 0.2839 1.4301 'International Tables Vol C Tables 4.2.6.8 and 6.1.1.4'

loop_
_geom_angle_atom_site_label_1
_geom_angle_atom_site_label_2
_geom_angle_atom_site_label_3
_geom_angle
_geom_angle_site_symmetry_1
_geom_angle_site_symmetry_3
O1 C1 C14 123.33(7) . .
O1 C1 C2 119.37(7) . .
C14 C1 C2 117.29(7) . .
C7 C2 C1 118.67(7) . .
C7 C2 C3 121.26(7) . .
C1 C2 C3 120.05(7) . .
C4 C3 C2 111.35(7) . .
C4 C3 C5 108.51(9) . .
C2 C3 C5 108.98(8) . .
C4 C3 C6 106.73(9) . .
C2 C3 C6 111.16(7) . .
C5 C3 C6 110.06(8) . .
C2 C7 C8 124.84(8) . .
C13 C8 C7 116.48(7) . .
C13 C8 C9 124.40(7) . .
C7 C8 C9 119.01(7) . .
C11 C9 C8 108.86(7) . .
C11 C9 C10 108.72(8) . .
C8 C9 C10 111.60(7) . .
C11 C9 C12 108.49(8) . .
C8 C9 C12 110.73(7) . .
C10 C9 C12 108.37(7) . .
C8 C13 C14 122.00(7) . .
C13 C14 C1 120.69(7) . .
C13 C14 C15 115.66(7) . .
C1 C14 C15 123.54(7) . .
N1 C15 C14 125.91(7) . .
C17 C16 N1 124.86(7) . .
C17 C16 C21 119.83(7) . .
N1 C16 C21 115.31(7) . .
C16 C17 C18 119.95(8) . .
C17 C18 C19 120.21(8) . .
C20 C19 C18 120.40(8) . .
C19 C20 C21 119.66(8) . .
C20 C21 C16 119.91(8) . .
C20 C21 N2 125.09(7) . .
C16 C21 N2 114.99(7) . .
N2 C22 C27 125.35(8) . 2_656
C24 C23 C28 121.49(9) . .
C23 C24 C25 120.81(9) . .
C26 C25 C24 118.66(9) . .
C25 C26 C27 121.90(9) . .
C26 C27 C28 119.09(8) . .
C26 C27 C22 116.37(8) . 2_656
C28 C27 C22 124.53(8) . 2_656
O2 C28 C23 119.13(8) . .
O2 C28 C27 122.95(8) . .
C23 C28 C27 117.92(8) . .
C15 N1 C16 120.34(7) . .
C15 N1 Zn1 125.34(6) . .
C16 N1 Zn1 112.88(5) . .
C22 N2 C21 120.79(7) . .
C22 N2 Zn1 126.38(6) . .
C21 N2 Zn1 111.77(5) . .
C1 O1 Zn1 131.16(5) . .
C28 O2 Zn1 120.24(5) . .
C28 O2 Zn1 128.62(5) . 2_656
Zn1 O2 Zn1 97.45(3) . 2_656
O1 Zn1 O2 97.51(3) . .
O1 Zn1 O2 101.00(3) . 2_656
O2 Zn1 O2 82.55(3) . 2_656
O1 Zn1 N1 88.95(3) . .
O2 Zn1 N1 114.33(3) . .
O2 Zn1 N1 159.34(3) 2_656 .
O1 Zn1 N2 150.63(3) . .
O2 Zn1 N2 111.76(3) . .
O2 Zn1 N2 85.65(3) 2_656 .
N1 Zn1 N2 77.16(3) . .
O1 Zn1 Zn1 102.366(19) . 2_656
O2 Zn1 Zn1 41.575(18) . 2_656
O2 Zn1 Zn1 40.976(18) 2_656 2_656
N1 Zn1 Zn1 153.98(2) . 2_656
N2 Zn1 Zn1 101.21(2) . 2_656
N1N C1N C2N 179.24(15) . .

loop_
_geom_bond_atom_site_label_1
_geom_bond_atom_site_label_2
_geom_bond_distance
_geom_bond_site_symmetry_2
C1 O1 1.3001(9) .
C1 C14 1.4333(11) .
C1 C2 1.4415(11) .
C2 C7 1.3861(11) .
C2 C3 1.5338(11) .
C3 C4 1.5330(13) .
C3 C5 1.5370(15) .
C3 C6 1.5425(14) .
C7 C8 1.4144(11) .
C8 C13 1.3777(11) .
C8 C9 1.5347(11) .
C9 C11 1.5333(14) .
C9 C10 1.5387(12) .
C9 C12 1.5429(12) .
C13 C14 1.4253(11) .
C14 C15 1.4357(11) .
C15 N1 1.3044(10) .
C16 C17 1.3920(12) .
C16 N1 1.4111(11) .
C16 C21 1.4120(11) .
C17 C18 1.3922(12) .
C18 C19 1.3971(13) .
C19 C20 1.3907(13) .
C20 C21 1.3977(12) .
C21 N2 1.4148(11) .
C22 N2 1.2928(11) .
C22 C27 1.4458(13) 2_656
C23 C24 1.3851(13) .
C23 C28 1.4082(12) .
C24 C25 1.3989(16) .
C25 C26 1.3809(15) .
C26 C27 1.4147(12) .
C27 C28 1.4231(12) .
C27 C22 1.4459(13) 2_656
C28 O2 1.3307(10) .
N1 Zn1 2.0738(7) .
N2 Zn1 2.1162(7) .
O1 Zn1 1.9501(6) .
O2 Zn1 2.0311(7) .
O2 Zn1 2.0555(6) 2_656
Zn1 O2 2.0555(6) 2_656
Zn1 Zn1 3.0714(2) 2_656
C1N N1N 1.1339(16) .
C1N C2N 1.4541(17) .

loop_
_geom_torsion_atom_site_label_1
_geom_torsion_atom_site_label_2
_geom_torsion_atom_site_label_3
_geom_torsion_atom_site_label_4
_geom_torsion
_geom_torsion_site_symmetry_1
_geom_torsion_site_symmetry_4
O1 C1 C2 C7 -179.91(8) . .
C14 C1 C2 C7 0.92(13) . .
O1 C1 C2 C3 -1.61(13) . .
C14 C1 C2 C3 179.21(8) . .
C7 C2 C3 C4 -4.12(14) . .
C1 C2 C3 C4 177.63(10) . .
C7 C2 C3 C5 115.55(10) . .
C1 C2 C3 C5 -62.71(11) . .
C7 C2 C3 C6 -122.99(10) . .
C1 C2 C3 C6 58.76(12) . .
C1 C2 C7 C8 0.84(14) . .
C3 C2 C7 C8 -177.44(9) . .
C2 C7 C8 C13 -1.84(14) . .
C2 C7 C8 C9 -178.19(9) . .
C13 C8 C9 C11 -106.97(10) . .
C7 C8 C9 C11 69.07(10) . .
C13 C8 C9 C10 13.02(12) . .
C7 C8 C9 C10 -170.94(8) . .
C13 C8 C9 C12 133.84(9) . .
C7 C8 C9 C12 -50.12(11) . .
C7 C8 C13 C14 1.06(13) . .
C9 C8 C13 C14 177.19(8) . .
C8 C13 C14 C1 0.63(13) . .
C8 C13 C14 C15 -175.74(8) . .
O1 C1 C14 C13 179.24(8) . .
C2 C1 C14 C13 -1.62(13) . .
O1 C1 C14 C15 -4.69(14) . .
C2 C1 C14 C15 174.45(8) . .
C13 C14 C15 N1 179.87(9) . .
C1 C14 C15 N1 3.62(15) . .
N1 C16 C17 C18 178.86(9) . .
C21 C16 C17 C18 -1.52(14) . .
C16 C17 C18 C19 0.28(15) . .
C17 C18 C19 C20 1.23(16) . .
C18 C19 C20 C21 -1.47(15) . .
C19 C20 C21 C16 0.23(14) . .
C19 C20 C21 N2 179.96(9) . .
C17 C16 C21 C20 1.26(13) . .
N1 C16 C21 C20 -179.07(8) . .
C17 C16 C21 N2 -178.49(8) . .
N1 C16 C21 N2 1.17(11) . .
C28 C23 C24 C25 0.46(17) . .
C23 C24 C25 C26 2.37(17) . .
C24 C25 C26 C27 -2.16(17) . .
C25 C26 C27 C28 -0.83(15) . .
C25 C26 C27 C22 178.72(10) . 2_656
C24 C23 C28 O2 176.57(9) . .
C24 C23 C28 C27 -3.42(14) . .
C26 C27 C28 O2 -176.43(9) . .
C22 C27 C28 O2 4.06(14) 2_656 .
C26 C27 C28 C23 3.57(13) . .
C22 C27 C28 C23 -175.95(9) 2_656 .
C14 C15 N1 C16 -174.78(8) . .
C14 C15 N1 Zn1 -9.47(13) . .
C17 C16 N1 C15 -34.86(13) . .
C21 C16 N1 C15 145.49(9) . .
C17 C16 N1 Zn1 158.11(7) . .
C21 C16 N1 Zn1 -21.53(10) . .
C27 C22 N2 C21 -179.45(8) 2_656 .
C27 C22 N2 Zn1 13.32(13) 2_656 .
C20 C21 N2 C22 30.46(14) . .
C16 C21 N2 C22 -149.80(9) . .
C20 C21 N2 Zn1 -160.59(8) . .
C16 C21 N2 Zn1 19.15(9) . .
C14 C1 O1 Zn1 12.99(13) . .
C2 C1 O1 Zn1 -166.14(7) . .
C23 C28 O2 Zn1 67.09(10) . .
C27 C28 O2 Zn1 -112.91(8) . .
C23 C28 O2 Zn1 -161.78(7) . 2_656
C27 C28 O2 Zn1 18.22(12) . 2_656
C1 O1 Zn1 O2 -128.44(8) . .
C1 O1 Zn1 O2 147.74(8) . 2_656
C1 O1 Zn1 N1 -14.03(8) . .
C1 O1 Zn1 N2 46.90(11) . .
C1 O1 Zn1 Zn1 -170.40(8) . 2_656
C28 O2 Zn1 O1 43.41(7) . .
Zn1 O2 Zn1 O1 -100.19(3) 2_656 .
C28 O2 Zn1 O2 143.60(7) . 2_656
Zn1 O2 Zn1 O2 0.0 2_656 2_656
C28 O2 Zn1 N1 -48.84(7) . .
Zn1 O2 Zn1 N1 167.56(2) 2_656 .
C28 O2 Zn1 N2 -134.13(6) . .
Zn1 O2 Zn1 N2 82.27(3) 2_656 .
C28 O2 Zn1 Zn1 143.59(7) . 2_656
C15 N1 Zn1 O1 11.79(8) . .
C16 N1 Zn1 O1 178.05(6) . .
C15 N1 Zn1 O2 109.56(8) . .
C16 N1 Zn1 O2 -84.18(6) . .
C15 N1 Zn1 O2 -107.70(9) . 2_656
C16 N1 Zn1 O2 58.56(11) . 2_656
C15 N1 Zn1 N2 -142.12(8) . .
C16 N1 Zn1 N2 24.14(6) . .
C15 N1 Zn1 Zn1 128.58(7) . 2_656
C16 N1 Zn1 Zn1 -65.16(8) . 2_656
C22 N2 Zn1 O1 81.20(9) . .
C21 N2 Zn1 O1 -87.00(8) . .
C22 N2 Zn1 O2 -103.78(8) . .
C21 N2 Zn1 O2 88.02(6) . .
C22 N2 Zn1 O2 -23.59(8) . 2_656
C21 N2 Zn1 O2 168.21(6) . 2_656
C22 N2 Zn1 N1 144.87(8) . .
C21 N2 Zn1 N1 -23.33(6) . .
C22 N2 Zn1 Zn1 -61.69(8) . 2_656
C21 N2 Zn1 Zn1 130.11(5) . 2_656
